data_7202559
loop_
_publ_author_name
'Christer B. Aaker\"oy'
'Izhar Hussain'
'Safiyyah Forbes'
'John Desper'

_publ_section_title
;
 Exploring the hydrogen-bond preference of N?H moieties in co-crystals
 assembled via O?H(acid)?N(py) intermolecular interactions
;
_journal_issue 1
_journal_name_full CrystEngComm
_journal_page_first 46
_journal_paper_doi 10.1039/b614984g
_journal_volume 9
_journal_year 2007
_chemical_formula_moiety
;
(C7 H8 N2 O) (C5 H8 O4)
;
_chemical_formula_sum 'C12 H16 N2 O5'
_chemical_formula_weight 268.27
_chemical_name_common 'N-(4-pyridyl)acetamide, glutaric acid'
_chemical_name_systematic
;
N-(4-pyridyl)acetamide, glutaric acid
;
_space_group_IT_number 2
_symmetry_cell_setting triclinic
_symmetry_space_group_name_Hall '-P 1'
_symmetry_space_group_name_H-M 'P -1'
_atom_sites_solution_hydrogens geom
_atom_sites_solution_primary direct
_atom_sites_solution_secondary difmap
_audit_creation_method SHELXL-97
_cell_angle_alpha 80.462(7)
_cell_angle_beta 75.807(7)
_cell_angle_gamma 87.896(7)
_cell_formula_units_Z 2
_cell_length_a 7.1730(8)
_cell_length_b 7.6117(8)
_cell_length_c 11.9194(13)
_cell_measurement_reflns_used 1663
_cell_measurement_temperature 173(2)
_cell_measurement_theta_max 27.10
_cell_measurement_theta_min 2.70
_cell_volume 622.19(12)
_computing_cell_refinement 'Bruker XSCANS'
_computing_data_collection 'Bruker XSCANS'
_computing_data_reduction 'Bruker SHELXTL'
_computing_molecular_graphics 'Bruker SHELXTL'
_computing_publication_material 'Bruker SHELXTL'
_computing_structure_refinement 'SHELXL-97 (Sheldrick, 1997)'
_computing_structure_solution 'SHELXS-97 (Sheldrick, 1990)'
_diffrn_ambient_temperature 173(2)
_diffrn_measured_fraction_theta_full 0.873
_diffrn_measured_fraction_theta_max 0.873
_diffrn_measurement_device_type 'CCD area detector'
_diffrn_measurement_method 'phi and omega scans'
_diffrn_radiation_monochromator graphite
_diffrn_radiation_source 'fine-focus sealed tube'
_diffrn_radiation_type MoK\a
_diffrn_radiation_wavelength 0.71073
_diffrn_reflns_av_R_equivalents 0.0867
_diffrn_reflns_av_sigmaI/netI 0.0695
_diffrn_reflns_limit_h_max 8
_diffrn_reflns_limit_h_min -8
_diffrn_reflns_limit_k_max 9
_diffrn_reflns_limit_k_min -9
_diffrn_reflns_limit_l_max 14
_diffrn_reflns_limit_l_min -13
_diffrn_reflns_number 3381
_diffrn_reflns_theta_full 26.37
_diffrn_reflns_theta_max 26.37
_diffrn_reflns_theta_min 1.79
_exptl_absorpt_coefficient_mu 0.112
_exptl_absorpt_correction_type none
_exptl_crystal_colour colorless
_exptl_crystal_density_diffrn 1.432
_exptl_crystal_density_method 'not measured'
_exptl_crystal_description prism
_exptl_crystal_F_000 284
_exptl_crystal_size_max 0.35
_exptl_crystal_size_mid 0.30
_exptl_crystal_size_min 0.15
_refine_diff_density_max 0.442
_refine_diff_density_min -0.291
_refine_diff_density_rms 0.073
_refine_ls_extinction_method none
_refine_ls_goodness_of_fit_ref 1.000
_refine_ls_hydrogen_treatment mixed
_refine_ls_matrix_type full
_refine_ls_number_parameters 182
_refine_ls_number_reflns 2213
_refine_ls_number_restraints 0
_refine_ls_restrained_S_all 1.000
_refine_ls_R_factor_all 0.0664
_refine_ls_R_factor_gt 0.0542
_refine_ls_shift/su_max 0.000
_refine_ls_shift/su_mean 0.000
_refine_ls_structure_factor_coef Fsqd
_refine_ls_weighting_details 'calc w=1/[\s^2^(Fo^2^)+(0.1000P)^2^+0.0000P] where P=(Fo^2^+2Fc^2^)/3'
_refine_ls_weighting_scheme calc
_refine_ls_wR_factor_gt 0.1396
_refine_ls_wR_factor_ref 0.1483
_reflns_number_gt 1710
_reflns_number_total 2213
_reflns_threshold_expression >2sigma(I)
_cod_data_source_file b614984g.txt
_cod_data_source_block 7
_cod_depositor_comments
;
The following automatic conversions were performed:
'_symmetry_cell_setting' value 'Triclinic' changed to 'triclinic'
according to '/home/saulius/struct/CIF-dictionaries/cif_core.dic'
dictionary named 'cif_core.dic' version 2.4.1 from 2010-06-29.

Automatic conversion script
Id: cif_fix_enum 1527 2010-12-29 10:47:43Z saulius 
;
_cod_original_sg_symbol_H-M P-1
_cod_database_code 7202559

loop_
_symmetry_equiv_pos_as_xyz
'x, y, z'
'-x, -y, -z'

loop_
_atom_site_label
_atom_site_type_symbol
_atom_site_fract_x
_atom_site_fract_y
_atom_site_fract_z
_atom_site_U_iso_or_equiv
_atom_site_adp_type
_atom_site_occupancy
_atom_site_symmetry_multiplicity
_atom_site_calc_flag
_atom_site_refinement_flags
_atom_site_disorder_assembly
_atom_site_disorder_group
N11 N 0.4933(2) 0.5584(2) 0.64876(15) 0.0246(4) Uani 1 1 d . . .
H11 H 0.419(4) 0.482(3) 0.704(2) 0.030 Uiso 1 1 d . . .
C12 C 0.6838(3) 0.5540(3) 0.63750(19) 0.0275(5) Uani 1 1 d . . .
H12 H 0.7359 0.4726 0.6912 0.033 Uiso 1 1 calc R . .
C13 C 0.8041(3) 0.6646(3) 0.55018(19) 0.0268(5) Uani 1 1 d . . .
H13 H 0.9389 0.6613 0.5435 0.032 Uiso 1 1 calc R . .
C14 C 0.7277(3) 0.7820(2) 0.47129(17) 0.0223(4) Uani 1 1 d . . .
N14 N 0.8340(2) 0.8987(2) 0.37911(16) 0.0241(4) Uani 1 1 d . . .
H14 H 0.772(3) 0.955(3) 0.332(2) 0.029 Uiso 1 1 d . . .
C15 C 0.5277(3) 0.7822(2) 0.48436(18) 0.0236(5) Uani 1 1 d . . .
H15 H 0.4715 0.8599 0.4309 0.028 Uiso 1 1 calc R . .
C16 C 0.4151(3) 0.6702(2) 0.57414(18) 0.0247(5) Uani 1 1 d . . .
H16 H 0.2796 0.6715 0.5840 0.030 Uiso 1 1 calc R . .
C17 C 1.0280(3) 0.9336(3) 0.35399(19) 0.0263(5) Uani 1 1 d . . .
O17 O 1.1326(2) 0.8598(2) 0.41218(15) 0.0402(4) Uani 1 1 d . . .
C18 C 1.0970(3) 1.0728(3) 0.2482(2) 0.0327(5) Uani 1 1 d . . .
H18A H 1.2313 1.1028 0.2417 0.049 Uiso 1 1 calc R . .
H18B H 1.0175 1.1797 0.2560 0.049 Uiso 1 1 calc R . .
H18C H 1.0872 1.0268 0.1778 0.049 Uiso 1 1 calc R . .
C21 C 0.0945(3) 0.3779(3) 0.82751(19) 0.0255(5) Uani 1 1 d . . .
O21 O 0.27151(18) 0.33236(18) 0.82203(13) 0.0294(4) Uani 1 1 d . . .
O22 O 0.0436(2) 0.4848(2) 0.75337(14) 0.0376(4) Uani 1 1 d . . .
C22 C -0.0505(3) 0.2927(3) 0.93779(19) 0.0266(5) Uani 1 1 d . . .
H22A H -0.0226 0.1638 0.9527 0.032 Uiso 1 1 calc R . .
H22B H -0.0321 0.3448 1.0051 0.032 Uiso 1 1 calc R . .
C23 C -0.2587(3) 0.3153(3) 0.93248(18) 0.0249(5) Uani 1 1 d . . .
H23A H -0.2872 0.2356 0.8810 0.030 Uiso 1 1 calc R . .
H23B H -0.2790 0.4395 0.8971 0.030 Uiso 1 1 calc R . .
C24 C -0.3987(3) 0.2737(3) 1.05323(18) 0.0266(5) Uani 1 1 d . . .
H24A H -0.3871 0.3684 1.0989 0.032 Uiso 1 1 calc R . .
H24B H -0.5315 0.2775 1.0425 0.032 Uiso 1 1 calc R . .
C25 C -0.3688(2) 0.0968(3) 1.12332(19) 0.0231(5) Uani 1 1 d . . .
O25 O -0.3288(2) -0.03367(19) 1.06245(13) 0.0300(4) Uani 1 1 d . . .
H25 H -0.309(3) -0.140(3) 1.114(2) 0.036 Uiso 1 1 d . . .
O26 O -0.3834(2) 0.0794(2) 1.22784(15) 0.0380(4) Uani 1 1 d . . .

loop_
_atom_site_aniso_label
_atom_site_aniso_U_11
_atom_site_aniso_U_22
_atom_site_aniso_U_33
_atom_site_aniso_U_23
_atom_site_aniso_U_13
_atom_site_aniso_U_12
N11 0.0243(9) 0.0260(8) 0.0214(11) -0.0021(7) -0.0026(7) -0.0017(6)
C12 0.0285(10) 0.0296(10) 0.0256(13) -0.0018(8) -0.0116(8) 0.0058(8)
C13 0.0225(10) 0.0326(10) 0.0258(13) -0.0014(8) -0.0097(8) 0.0034(8)
C14 0.0207(9) 0.0259(9) 0.0209(12) -0.0051(7) -0.0057(7) 0.0021(7)
N14 0.0195(8) 0.0308(9) 0.0218(11) 0.0010(7) -0.0083(7) 0.0026(6)
C15 0.0210(9) 0.0272(10) 0.0243(13) -0.0052(8) -0.0086(8) 0.0043(7)
C16 0.0189(9) 0.0286(10) 0.0283(13) -0.0085(8) -0.0067(8) 0.0022(7)
C17 0.0209(9) 0.0305(10) 0.0270(13) -0.0048(8) -0.0051(8) 0.0028(7)
O17 0.0208(7) 0.0497(10) 0.0473(12) 0.0081(8) -0.0135(7) -0.0008(6)
C18 0.0252(10) 0.0394(12) 0.0302(14) -0.0031(9) -0.0020(8) 0.0011(8)
C21 0.0231(9) 0.0235(9) 0.0286(13) -0.0019(8) -0.0058(8) 0.0016(7)
O21 0.0218(7) 0.0289(7) 0.0334(10) 0.0061(6) -0.0067(6) 0.0011(5)
O22 0.0276(8) 0.0416(9) 0.0347(10) 0.0142(7) -0.0050(6) 0.0047(6)
C22 0.0252(10) 0.0267(10) 0.0264(13) 0.0020(8) -0.0077(8) 0.0014(7)
C23 0.0243(10) 0.0253(10) 0.0228(13) 0.0025(8) -0.0062(8) 0.0050(7)
C24 0.0245(10) 0.0276(10) 0.0254(13) -0.0022(8) -0.0042(8) 0.0061(7)
C25 0.0133(8) 0.0308(10) 0.0229(14) 0.0004(8) -0.0036(7) 0.0017(7)
O25 0.0372(8) 0.0272(8) 0.0250(10) 0.0005(6) -0.0106(6) 0.0060(6)
O26 0.0471(10) 0.0454(10) 0.0212(11) -0.0024(7) -0.0120(7) 0.0138(7)

loop_
_atom_type_symbol
_atom_type_description
_atom_type_scat_dispersion_real
_atom_type_scat_dispersion_imag
_atom_type_scat_source
C C 0.0033 0.0016 'International Tables Vol C Tables 4.2.6.8 and 6.1.1.4'
H H 0.0000 0.0000 'International Tables Vol C Tables 4.2.6.8 and 6.1.1.4'
N N 0.0061 0.0033 'International Tables Vol C Tables 4.2.6.8 and 6.1.1.4'
O O 0.0106 0.0060 'International Tables Vol C Tables 4.2.6.8 and 6.1.1.4'

loop_
_geom_angle_atom_site_label_1
_geom_angle_atom_site_label_2
_geom_angle_atom_site_label_3
_geom_angle
_geom_angle_site_symmetry_1
_geom_angle_site_symmetry_3
_geom_angle_publ_flag
C16 N11 C12 121.08(18) . . ?
C16 N11 H11 119.5(15) . . ?
C12 N11 H11 119.3(15) . . ?
N11 C12 C13 121.06(19) . . ?
N11 C12 H12 119.5 . . ?
C13 C12 H12 119.5 . . ?
C12 C13 C14 119.28(17) . . ?
C12 C13 H13 120.4 . . ?
C14 C13 H13 120.4 . . ?
N14 C14 C13 124.70(17) . . ?
N14 C14 C15 116.87(18) . . ?
C13 C14 C15 118.42(18) . . ?
C17 N14 C14 127.65(17) . . ?
C17 N14 H14 116.5(15) . . ?
C14 N14 H14 115.8(15) . . ?
C16 C15 C14 119.49(19) . . ?
C16 C15 H15 120.3 . . ?
C14 C15 H15 120.3 . . ?
N11 C16 C15 120.66(17) . . ?
N11 C16 H16 119.7 . . ?
C15 C16 H16 119.7 . . ?
O17 C17 N14 123.07(18) . . ?
O17 C17 C18 123.14(18) . . ?
N14 C17 C18 113.79(17) . . ?
C17 C18 H18A 109.5 . . ?
C17 C18 H18B 109.5 . . ?
H18A C18 H18B 109.5 . . ?
C17 C18 H18C 109.5 . . ?
H18A C18 H18C 109.5 . . ?
H18B C18 H18C 109.5 . . ?
O22 C21 O21 123.78(19) . . ?
O22 C21 C22 120.92(17) . . ?
O21 C21 C22 115.26(17) . . ?
C23 C22 C21 114.77(17) . . ?
C23 C22 H22A 108.6 . . ?
C21 C22 H22A 108.6 . . ?
C23 C22 H22B 108.6 . . ?
C21 C22 H22B 108.6 . . ?
H22A C22 H22B 107.6 . . ?
C22 C23 C24 112.82(16) . . ?
C22 C23 H23A 109.0 . . ?
C24 C23 H23A 109.0 . . ?
C22 C23 H23B 109.0 . . ?
C24 C23 H23B 109.0 . . ?
H23A C23 H23B 107.8 . . ?
C25 C24 C23 114.88(16) . . ?
C25 C24 H24A 108.5 . . ?
C23 C24 H24A 108.5 . . ?
C25 C24 H24B 108.5 . . ?
C23 C24 H24B 108.5 . . ?
H24A C24 H24B 107.5 . . ?
O26 C25 O25 123.90(19) . . ?
O26 C25 C24 121.53(18) . . ?
O25 C25 C24 114.56(19) . . ?
C25 O25 H25 108.8(14) . . ?

loop_
_geom_bond_atom_site_label_1
_geom_bond_atom_site_label_2
_geom_bond_distance
_geom_bond_site_symmetry_2
_geom_bond_publ_flag
N11 C16 1.337(3) . ?
N11 C12 1.340(3) . ?
N11 H11 0.88(3) . ?
C12 C13 1.364(3) . ?
C12 H12 0.9500 . ?
C13 C14 1.386(3) . ?
C13 H13 0.9500 . ?
C14 N14 1.376(3) . ?
C14 C15 1.404(2) . ?
N14 C17 1.376(2) . ?
N14 H14 0.86(2) . ?
C15 C16 1.359(3) . ?
C15 H15 0.9500 . ?
C16 H16 0.9500 . ?
C17 O17 1.206(2) . ?
C17 C18 1.499(3) . ?
C18 H18A 0.9800 . ?
C18 H18B 0.9800 . ?
C18 H18C 0.9800 . ?
C21 O22 1.214(2) . ?
C21 O21 1.293(2) . ?
C21 C22 1.525(3) . ?
C22 C23 1.513(3) . ?
C22 H22A 0.9900 . ?
C22 H22B 0.9900 . ?
C23 C24 1.531(3) . ?
C23 H23A 0.9900 . ?
C23 H23B 0.9900 . ?
C24 C25 1.500(3) . ?
C24 H24A 0.9900 . ?
C24 H24B 0.9900 . ?
C25 O26 1.210(3) . ?
C25 O25 1.308(3) . ?
O25 H25 0.96(3) . ?

loop_
_geom_hbond_atom_site_label_D
_geom_hbond_atom_site_label_H
_geom_hbond_atom_site_label_A
_geom_hbond_distance_DH
_geom_hbond_distance_HA
_geom_hbond_distance_DA
_geom_hbond_angle_DHA
_geom_hbond_site_symmetry_A
N11 H11 O21 0.88(3) 1.79(3) 2.677(2) 177(2) .
O25 H25 O21 0.96(3) 1.58(3) 2.5309(19) 170(2) 2_557
N14 H14 O26 0.86(2) 1.97(2) 2.824(2) 177(2) 1_664

loop_
_geom_torsion_atom_site_label_1
_geom_torsion_atom_site_label_2
_geom_torsion_atom_site_label_3
_geom_torsion_atom_site_label_4
_geom_torsion
_geom_torsion_site_symmetry_1
_geom_torsion_site_symmetry_2
_geom_torsion_site_symmetry_3
_geom_torsion_site_symmetry_4
_geom_torsion_publ_flag
C16 N11 C12 C13 0.6(3) . . . . ?
N11 C12 C13 C14 -0.6(3) . . . . ?
C12 C13 C14 N14 -179.37(19) . . . . ?
C12 C13 C14 C15 -0.1(3) . . . . ?
C13 C14 N14 C17 -6.6(3) . . . . ?
C15 C14 N14 C17 174.17(18) . . . . ?
N14 C14 C15 C16 -179.73(17) . . . . ?
C13 C14 C15 C16 1.0(3) . . . . ?
C12 N11 C16 C15 0.3(3) . . . . ?
C14 C15 C16 N11 -1.1(3) . . . . ?
C14 N14 C17 O17 1.2(3) . . . . ?
C14 N14 C17 C18 -178.35(18) . . . . ?
O22 C21 C22 C23 14.5(3) . . . . ?
O21 C21 C22 C23 -167.77(16) . . . . ?
C21 C22 C23 C24 -164.60(16) . . . . ?
C22 C23 C24 C25 -51.9(2) . . . . ?
C23 C24 C25 O26 140.06(19) . . . . ?
C23 C24 C25 O25 -40.7(2) . . . . ?

loop_
_cod_related_entry_id
_cod_related_entry_database
_cod_related_entry_code
1 ChemSpider 21149265
